data_4345384
loop_
_publ_author_name
'Tan, Wen-Jie'
'Liu, Yin-Tu'
'Zhu, Min'
'Zhu, Tie-Jun'
'Zhao, Xin-Bing'
'Tao, Xu-Tang'
'Xia, Sheng-Qing'

_publ_section_title
;
 Structure, Magnetism, and Thermoelectric Properties of
 Magnesium-Containing Antimonide Zintl Phases Sr14MgSb11 and Eu14MgSb11.
;
_journal_issue 3
_journal_name_full 'Inorganic chemistry'
_journal_page_first 1646
_journal_page_last 1654
_journal_paper_doi 10.1021/acs.inorgchem.6b02724
_journal_volume 56
_journal_year 2017
_chemical_formula_sum 'Eu14 Mg Sb11'
_chemical_formula_weight 3491.00
_chemical_name_systematic
; 
 ? 
;
_space_group_IT_number 142
_symmetry_cell_setting tetragonal
_symmetry_space_group_name_Hall '-I 4bd 2c'
_symmetry_space_group_name_H-M 'I 41/a c d :2'
_atom_sites_solution_primary direct
_atom_sites_solution_secondary difmap
_audit_creation_method SHELXL-97
_cell_angle_alpha 90.00
_cell_angle_beta 90.00
_cell_angle_gamma 90.00
_cell_formula_units_Z 8
_cell_length_a 17.3442(11)
_cell_length_b 17.3442(11)
_cell_length_c 22.981(3)
_cell_measurement_reflns_used 921
_cell_measurement_temperature 296(2)
_cell_measurement_theta_max 22.66
_cell_measurement_theta_min 4.70
_cell_volume 6913.2(11)
_computing_cell_refinement 'Bruker SMART'
_computing_data_collection 'Bruker SMART'
_computing_data_reduction 'Bruker SAINT'
_computing_molecular_graphics 'Bruker SHELXTL'
_computing_publication_material 'Bruker SHELXTL'
_computing_structure_refinement 'SHELXL-97 (Sheldrick, 1997)'
_computing_structure_solution 'SHELXS-97 (Sheldrick, 1990)'
_diffrn_ambient_temperature 296(2)
_diffrn_measured_fraction_theta_full 0.998
_diffrn_measured_fraction_theta_max 0.998
_diffrn_measurement_device_type 'CCD area detector'
_diffrn_measurement_method 'phi and omega scans'
_diffrn_radiation_monochromator graphite
_diffrn_radiation_source 'fine-focus sealed tube'
_diffrn_radiation_type MoK\a
_diffrn_radiation_wavelength 0.71073
_diffrn_reflns_av_R_equivalents 0.1209
_diffrn_reflns_av_sigmaI/netI 0.0586
_diffrn_reflns_limit_h_max 22
_diffrn_reflns_limit_h_min -22
_diffrn_reflns_limit_k_max 21
_diffrn_reflns_limit_k_min -22
_diffrn_reflns_limit_l_max 29
_diffrn_reflns_limit_l_min -26
_diffrn_reflns_number 19924
_diffrn_reflns_theta_full 27.48
_diffrn_reflns_theta_max 27.48
_diffrn_reflns_theta_min 2.35
_exptl_absorpt_coefficient_mu 33.395
_exptl_absorpt_correction_T_max 0.5548
_exptl_absorpt_correction_T_min 0.1753
_exptl_absorpt_correction_type multi-scan
_exptl_absorpt_process_details 'APEX2 Software Suite (Bruker,2005)'
_exptl_crystal_colour silver
_exptl_crystal_density_diffrn 6.708
_exptl_crystal_density_method 'not measured'
_exptl_crystal_description needle
_exptl_crystal_F_000 11640
_exptl_crystal_size_max 0.08
_exptl_crystal_size_mid 0.02
_exptl_crystal_size_min 0.02
_refine_diff_density_max 1.968
_refine_diff_density_min -1.513
_refine_diff_density_rms 0.437
_refine_ls_extinction_coef 0.000077(3)
_refine_ls_extinction_expression Fc^*^=kFc[1+0.001xFc^2^\l^3^/sin(2\q)]^-1/4^
_refine_ls_extinction_method SHELXL
_refine_ls_goodness_of_fit_ref 1.008
_refine_ls_matrix_type full
_refine_ls_number_parameters 62
_refine_ls_number_reflns 1989
_refine_ls_number_restraints 0
_refine_ls_restrained_S_all 1.008
_refine_ls_R_factor_all 0.0654
_refine_ls_R_factor_gt 0.0357
_refine_ls_shift/su_max 0.000
_refine_ls_shift/su_mean 0.000
_refine_ls_structure_factor_coef Fsqd
_refine_ls_weighting_details 'calc w=1/[\s^2^(Fo^2^)+(0.0191P)^2^+113.0458P] where P=(Fo^2^+2Fc^2^)/3'
_refine_ls_weighting_scheme calc
_refine_ls_wR_factor_gt 0.0615
_refine_ls_wR_factor_ref 0.0706
_reflns_number_gt 1426
_reflns_number_total 1989
_reflns_threshold_expression >2sigma(I)
_cod_data_source_file ic6b02724_si_003.cif
_cod_data_source_block s
_cod_depositor_comments
;
The following automatic conversions were performed:

'_symmetry_cell_setting' value 'Tetragonal' changed to 'tetragonal'
according to
/home/data/users/saulius/crontab/automatic-downloads/current/ACS/lib/dictionaries/cif_core.dic
dictionary named 'cif_core.dic' version 2.4.2 from 2011-04-26.

Automatic conversion script
Id: cif_fix_values 4973 2017-02-22 13:04:09Z antanas 
;
_cod_original_cell_volume 6913.3(11)
_cod_original_sg_symbol_H-M I4(1)/acd
_cod_database_code 4345384

loop_
_symmetry_equiv_pos_as_xyz
'x, y, z'
'-x+1/2, -y, z+1/2'
'-y+1/4, x+3/4, z+1/4'
'y+1/4, -x+1/4, z+3/4'
'-x+1/2, y, -z'
'x, -y, -z+1/2'
'y+1/4, x+3/4, -z+3/4'
'-y+1/4, -x+1/4, -z+1/4'
'x+1/2, y+1/2, z+1/2'
'-x+1, -y+1/2, z+1'
'-y+3/4, x+5/4, z+3/4'
'y+3/4, -x+3/4, z+5/4'
'-x+1, y+1/2, -z+1/2'
'x+1/2, -y+1/2, -z+1'
'y+3/4, x+5/4, -z+5/4'
'-y+3/4, -x+3/4, -z+3/4'
'-x, -y, -z'
'x-1/2, y, -z-1/2'
'y-1/4, -x-3/4, -z-1/4'
'-y-1/4, x-1/4, -z-3/4'
'x-1/2, -y, z'
'-x, y, z-1/2'
'-y-1/4, -x-3/4, z-3/4'
'y-1/4, x-1/4, z-1/4'
'-x+1/2, -y+1/2, -z+1/2'
'x, y+1/2, -z'
'y+1/4, -x-1/4, -z+1/4'
'-y+1/4, x+1/4, -z-1/4'
'x, -y+1/2, z+1/2'
'-x+1/2, y+1/2, z'
'-y+1/4, -x-1/4, z-1/4'
'y+1/4, x+1/4, z+1/4'

loop_
_atom_site_label
_atom_site_type_symbol
_atom_site_fract_x
_atom_site_fract_y
_atom_site_fract_z
_atom_site_U_iso_or_equiv
_atom_site_adp_type
_atom_site_occupancy
_atom_site_symmetry_multiplicity
_atom_site_calc_flag
_atom_site_refinement_flags
Eu1 Eu 0.04315(4) 0.07301(4) 0.17203(3) 0.01784(18) Uani 1 1 d .
Eu2 Eu 0.02208(4) 0.37557(4) 0.00287(3) 0.02251(19) Uani 1 1 d .
Eu3 Eu 0.35589(5) 0.0000 0.2500 0.0163(2) Uani 1 2 d S
Eu4 Eu 0.34251(4) 0.07060(4) 0.09336(3) 0.0225(2) Uani 1 1 d .
Mg1 Mg 0.0000 0.2500 0.3750 0.018(2) Uani 1 4 d S
Sb1 Sb 0.13416(5) 0.38416(5) 0.1250 0.0157(3) Uani 1 2 d S
Sb2 Sb 0.36026(5) 0.25426(5) 0.05971(4) 0.0169(2) Uani 1 1 d .
Sb3 Sb 0.13130(6) 0.02580(5) 0.04689(4) 0.0204(2) Uani 1 1 d .
Sb4 Sb 0.0000 0.2500 0.1250 0.0239(5) Uani 1 4 d S

loop_
_atom_site_aniso_label
_atom_site_aniso_U_11
_atom_site_aniso_U_22
_atom_site_aniso_U_33
_atom_site_aniso_U_23
_atom_site_aniso_U_13
_atom_site_aniso_U_12
Eu1 0.0173(4) 0.0171(4) 0.0190(4) 0.0008(3) 0.0024(3) -0.0004(3)
Eu2 0.0193(4) 0.0225(4) 0.0257(4) -0.0035(3) 0.0002(3) 0.0044(3)
Eu3 0.0163(5) 0.0167(5) 0.0160(5) 0.0024(4) 0.000 0.000
Eu4 0.0337(5) 0.0169(4) 0.0168(4) 0.0024(3) 0.0048(3) 0.0019(3)
Mg1 0.022(3) 0.022(3) 0.008(4) 0.000 0.000 0.000
Sb1 0.0148(4) 0.0148(4) 0.0173(7) -0.0010(4) 0.0010(4) -0.0010(5)
Sb2 0.0159(5) 0.0157(5) 0.0190(5) 0.0025(4) -0.0036(4) -0.0010(4)
Sb3 0.0267(5) 0.0164(5) 0.0181(5) 0.0001(4) 0.0035(4) 0.0048(4)
Sb4 0.0272(7) 0.0272(7) 0.0174(10) 0.000 0.000 0.0160(9)

loop_
_atom_type_symbol
_atom_type_description
_atom_type_scat_dispersion_real
_atom_type_scat_dispersion_imag
_atom_type_scat_source
Mg Mg 0.0486 0.0363 'International Tables Vol C Tables 4.2.6.8 and 6.1.1.4'
Sb Sb -0.5866 1.5461 'International Tables Vol C Tables 4.2.6.8 and 6.1.1.4'
Eu Eu -0.1578 3.6682 'International Tables Vol C Tables 4.2.6.8 and 6.1.1.4'

loop_
_geom_angle_atom_site_label_1
_geom_angle_atom_site_label_2
_geom_angle_atom_site_label_3
_geom_angle
_geom_angle_site_symmetry_1
_geom_angle_site_symmetry_3
Sb2 Eu1 Sb3 115.94(3) 8 8
Sb2 Eu1 Sb2 90.26(3) 8 3_545
Sb3 Eu1 Sb2 89.02(3) 8 3_545
Sb2 Eu1 Sb4 150.24(3) 8 .
Sb3 Eu1 Sb4 93.57(2) 8 .
Sb2 Eu1 Sb4 94.23(2) 3_545 .
Sb2 Eu1 Sb1 91.48(3) 8 10_454
Sb3 Eu1 Sb1 152.56(3) 8 10_454
Sb2 Eu1 Sb1 92.11(2) 3_545 10_454
Sb4 Eu1 Sb1 59.00(2) . 10_454
Sb2 Eu1 Sb3 89.28(3) 8 .
Sb3 Eu1 Sb3 79.14(3) 8 .
Sb2 Eu1 Sb3 166.58(3) 3_545 .
Sb4 Eu1 Sb3 92.81(2) . .
Sb1 Eu1 Sb3 101.31(3) 10_454 .
Sb2 Eu1 Eu4 55.32(2) 8 8
Sb3 Eu1 Eu4 66.73(2) 8 8
Sb2 Eu1 Eu4 113.27(3) 3_545 8
Sb4 Eu1 Eu4 144.85(2) . 8
Sb1 Eu1 Eu4 136.23(3) 10_454 8
Sb3 Eu1 Eu4 56.18(2) . 8
Sb2 Eu1 Eu3 54.965(18) 8 18_556
Sb3 Eu1 Eu3 139.76(3) 8 18_556
Sb2 Eu1 Eu3 54.837(19) 3_545 18_556
Sb4 Eu1 Eu3 105.026(18) . 18_556
Sb1 Eu1 Eu3 57.138(19) 10_454 18_556
Sb3 Eu1 Eu3 133.62(3) . 18_556
Eu4 Eu1 Eu3 108.62(2) 8 18_556
Sb2 Eu1 Eu1 141.59(3) 8 8
Sb3 Eu1 Eu1 54.42(2) 8 8
Sb2 Eu1 Eu1 123.60(3) 3_545 8
Sb4 Eu1 Eu1 53.947(12) . 8
Sb1 Eu1 Eu1 103.55(2) 10_454 8
Sb3 Eu1 Eu1 53.43(2) . 8
Eu4 Eu1 Eu1 91.616(15) 8 8
Eu3 Eu1 Eu1 158.683(13) 18_556 8
Sb2 Eu1 Eu2 146.99(3) 8 15_444
Sb3 Eu1 Eu2 51.72(2) 8 15_444
Sb2 Eu1 Eu2 61.64(2) 3_545 15_444
Sb4 Eu1 Eu2 56.117(15) . 15_444
Sb1 Eu1 Eu2 105.58(3) 10_454 15_444
Sb3 Eu1 Eu2 113.92(3) . 15_444
Eu4 Eu1 Eu2 117.69(2) 8 15_444
Eu3 Eu1 Eu2 111.536(19) 18_556 15_444
Eu1 Eu1 Eu2 61.97(2) 8 15_444
Sb2 Eu1 Eu2 104.93(3) 8 10_454
Sb3 Eu1 Eu2 114.13(3) 8 10_454
Sb2 Eu1 Eu2 141.38(3) 3_545 10_454
Sb4 Eu1 Eu2 55.779(14) . 10_454
Sb1 Eu1 Eu2 52.992(15) 10_454 10_454
Sb3 Eu1 Eu2 51.22(2) . 10_454
Eu4 Eu1 Eu2 104.43(2) 8 10_454
Eu3 Eu1 Eu2 105.79(2) 18_556 10_454
Eu1 Eu1 Eu2 61.21(2) 8 10_454
Eu2 Eu1 Eu2 107.91(2) 15_444 10_454
Sb2 Eu1 Eu2 112.17(2) 8 8
Sb3 Eu1 Eu2 113.93(3) 8 8
Sb2 Eu1 Eu2 48.29(2) 3_545 8
Sb4 Eu1 Eu2 53.654(14) . 8
Sb1 Eu1 Eu2 50.917(16) 10_454 8
Sb3 Eu1 Eu2 143.13(3) . 8
Eu4 Eu1 Eu2 160.38(2) 8 8
Eu3 Eu1 Eu2 57.209(14) 18_556 8
Eu1 Eu1 Eu2 104.584(15) 8 8
Eu2 Eu1 Eu2 63.08(2) 15_444 8
Eu2 Eu1 Eu2 93.20(2) 10_454 8
Sb2 Eu2 Sb3 165.23(3) 5 10_454
Sb2 Eu2 Sb1 91.96(2) 5 .
Sb3 Eu2 Sb1 100.54(3) 10_454 .
Sb2 Eu2 Sb3 89.85(3) 5 26
Sb3 Eu2 Sb3 98.81(3) 10_454 26
Sb1 Eu2 Sb3 85.77(3) . 26
Sb2 Eu2 Sb4 91.16(2) 5 .
Sb3 Eu2 Sb4 89.36(2) 10_454 .
Sb1 Eu2 Sb4 56.11(2) . .
Sb3 Eu2 Sb4 141.88(3) 26 .
Sb2 Eu2 Mg1 48.049(18) 5 29_554
Sb3 Eu2 Mg1 117.72(3) 10_454 29_554
Sb1 Eu2 Mg1 137.84(2) . 29_554
Sb3 Eu2 Mg1 103.99(3) 26 29_554
Sb4 Eu2 Mg1 104.80(2) . 29_554
Sb2 Eu2 Sb2 85.11(3) 5 14_454
Sb3 Eu2 Sb2 80.34(3) 10_454 14_454
Sb1 Eu2 Sb2 137.91(3) . 14_454
Sb3 Eu2 Sb2 136.07(3) 26 14_454
Sb4 Eu2 Sb2 81.93(2) . 14_454
Mg1 Eu2 Sb2 44.269(15) 29_554 14_454
Sb2 Eu2 Eu4 113.60(3) 5 14_454
Sb3 Eu2 Eu4 54.16(2) 10_454 14_454
Sb1 Eu2 Eu4 154.43(2) . 14_454
Sb3 Eu2 Eu4 94.00(3) 26 14_454
Sb4 Eu2 Eu4 120.11(2) . 14_454
Mg1 Eu2 Eu4 66.970(17) 29_554 14_454
Sb2 Eu2 Eu4 49.879(19) 14_454 14_454
Sb2 Eu2 Eu3 54.69(2) 5 27_565
Sb3 Eu2 Eu3 139.61(3) 10_454 27_565
Sb1 Eu2 Eu3 56.167(17) . 27_565
Sb3 Eu2 Eu3 51.71(2) 26 27_565
Sb4 Eu2 Eu3 99.742(19) . 27_565
Mg1 Eu2 Eu3 97.960(18) 29_554 27_565
Sb2 Eu2 Eu3 139.71(3) 14_454 27_565
Eu4 Eu2 Eu3 139.53(2) 14_454 27_565
Sb2 Eu2 Eu1 119.02(3) 5 15_444
Sb3 Eu2 Eu1 51.63(2) 10_454 15_444
Sb1 Eu2 Eu1 98.50(3) . 15_444
Sb3 Eu2 Eu1 150.44(3) 26 15_444
Sb4 Eu2 Eu1 50.881(14) . 15_444
Mg1 Eu2 Eu1 92.409(19) 29_554 15_444
Sb2 Eu2 Eu1 49.177(19) 14_454 15_444
Eu4 Eu2 Eu1 69.75(2) 14_454 15_444
Eu3 Eu2 Eu1 150.58(2) 27_565 15_444
Sb2 Eu2 Eu1 136.23(3) 5 10_454
Sb3 Eu2 Eu1 52.04(2) 10_454 10_454
Sb1 Eu2 Eu1 51.369(17) . 10_454
Sb3 Eu2 Eu1 107.51(3) 26 10_454
Sb4 Eu2 Eu1 50.602(15) . 10_454
Mg1 Eu2 Eu1 148.02(2) 29_554 10_454
Sb2 Eu2 Eu1 105.98(2) 14_454 10_454
Eu4 Eu2 Eu1 105.08(2) 14_454 10_454
Eu3 Eu2 Eu1 105.668(19) 27_565 10_454
Eu1 Eu2 Eu1 56.814(19) 15_444 10_454
Sb2 Eu2 Eu1 49.64(2) 5 8
Sb3 Eu2 Eu1 136.35(3) 10_454 8
Sb1 Eu2 Eu1 49.407(16) . 8
Sb3 Eu2 Eu1 107.73(2) 26 8
Sb4 Eu2 Eu1 48.828(13) . 8
Mg1 Eu2 Eu1 89.019(18) 29_554 8
Sb2 Eu2 Eu1 101.80(2) 14_454 8
Eu4 Eu2 Eu1 151.14(2) 14_454 8
Eu3 Eu2 Eu1 56.164(18) 27_565 8
Eu1 Eu2 Eu1 96.81(2) 15_444 8
Eu1 Eu2 Eu1 86.61(2) 10_454 8
Sb3 Eu3 Sb3 90.99(4) 8 3_545
Sb3 Eu3 Sb2 90.65(2) 8 20_656
Sb3 Eu3 Sb2 174.18(2) 3_545 20_656
Sb3 Eu3 Sb2 174.18(2) 8 23_666
Sb3 Eu3 Sb2 90.65(2) 3_545 23_666
Sb2 Eu3 Sb2 88.28(4) 20_656 23_666
Sb3 Eu3 Sb1 97.21(3) 8 20_656
Sb3 Eu3 Sb1 86.76(2) 3_545 20_656
Sb2 Eu3 Sb1 87.50(2) 20_656 20_656
Sb2 Eu3 Sb1 88.46(3) 23_666 20_656
Sb3 Eu3 Sb1 86.76(2) 8 25
Sb3 Eu3 Sb1 97.21(3) 3_545 25
Sb2 Eu3 Sb1 88.46(3) 20_656 25
Sb2 Eu3 Sb1 87.50(2) 23_666 25
Sb1 Eu3 Sb1 174.36(4) 20_656 25
Sb3 Eu3 Eu4 56.06(2) 8 .
Sb3 Eu3 Eu4 118.22(3) 3_545 .
Sb2 Eu3 Eu4 58.55(2) 20_656 .
Sb2 Eu3 Eu4 127.54(3) 23_666 .
Sb1 Eu3 Eu4 54.097(18) 20_656 .
Sb1 Eu3 Eu4 126.328(17) 25 .
Sb3 Eu3 Eu4 118.22(3) 8 6
Sb3 Eu3 Eu4 56.06(2) 3_545 6
Sb2 Eu3 Eu4 127.54(3) 20_656 6
Sb2 Eu3 Eu4 58.55(2) 23_666 6
Sb1 Eu3 Eu4 126.328(17) 20_656 6
Sb1 Eu3 Eu4 54.097(18) 25 6
Eu4 Eu3 Eu4 173.01(4) . 6
Sb3 Eu3 Eu1 121.86(2) 8 18_656
Sb3 Eu3 Eu1 129.33(2) 3_545 18_656
Sb2 Eu3 Eu1 53.71(2) 20_656 18_656
Sb2 Eu3 Eu1 53.31(2) 23_666 18_656
Sb1 Eu3 Eu1 121.22(3) 20_656 18_656
Sb1 Eu3 Eu1 53.141(19) 25 18_656
Eu4 Eu3 Eu1 112.25(2) . 18_656
Eu4 Eu3 Eu1 73.880(18) 6 18_656
Sb3 Eu3 Eu1 129.33(2) 8 21_655
Sb3 Eu3 Eu1 121.86(2) 3_545 21_655
Sb2 Eu3 Eu1 53.31(2) 20_656 21_655
Sb2 Eu3 Eu1 53.71(2) 23_666 21_655
Sb1 Eu3 Eu1 53.141(19) 20_656 21_655
Sb1 Eu3 Eu1 121.22(3) 25 21_655
Eu4 Eu3 Eu1 73.880(18) . 21_655
Eu4 Eu3 Eu1 112.25(2) 6 21_655
Eu1 Eu3 Eu1 68.08(3) 18_656 21_655
Sb3 Eu3 Eu2 55.43(2) 8 23_666
Sb3 Eu3 Eu2 132.92(3) 3_545 23_666
Sb2 Eu3 Eu2 52.027(19) 20_656 23_666
Sb2 Eu3 Eu2 119.93(3) 23_666 23_666
Sb1 Eu3 Eu2 125.457(15) 20_656 23_666
Sb1 Eu3 Eu2 53.981(17) 25 23_666
Eu4 Eu3 Eu2 72.559(15) . 23_666
Eu4 Eu3 Eu2 108.035(15) 6 23_666
Eu1 Eu3 Eu2 66.627(17) 18_656 23_666
Eu1 Eu3 Eu2 105.21(2) 21_655 23_666
Sb3 Eu3 Eu2 132.92(3) 8 20_656
Sb3 Eu3 Eu2 55.43(2) 3_545 20_656
Sb2 Eu3 Eu2 119.93(3) 20_656 20_656
Sb2 Eu3 Eu2 52.027(19) 23_666 20_656
Sb1 Eu3 Eu2 53.981(17) 20_656 20_656
Sb1 Eu3 Eu2 125.457(15) 25 20_656
Eu4 Eu3 Eu2 108.035(15) . 20_656
Eu4 Eu3 Eu2 72.559(15) 6 20_656
Eu1 Eu3 Eu2 105.21(2) 18_656 20_656
Eu1 Eu3 Eu2 66.627(17) 21_655 20_656
Eu2 Eu3 Eu2 170.70(3) 23_666 20_656
Sb2 Eu4 Sb1 167.64(3) . 20_656
Sb2 Eu4 Sb3 89.18(3) . 5
Sb1 Eu4 Sb3 88.19(2) 20_656 5
Sb2 Eu4 Sb3 89.61(3) . 8
Sb1 Eu4 Sb3 98.69(3) 20_656 8
Sb3 Eu4 Sb3 149.81(4) 5 8
Sb2 Eu4 Sb2 83.66(3) . 20_656
Sb1 Eu4 Sb2 87.71(2) 20_656 20_656
Sb3 Eu4 Sb2 123.37(3) 5 20_656
Sb3 Eu4 Sb2 86.43(3) 8 20_656
Sb2 Eu4 Eu1 55.77(2) . 8
Sb1 Eu4 Eu1 136.59(3) 20_656 8
Sb3 Eu4 Eu1 99.21(3) 5 8
Sb3 Eu4 Eu1 56.22(2) 8 8
Sb2 Eu4 Eu1 120.96(3) 20_656 8
Sb2 Eu4 Eu3 121.82(3) . .
Sb1 Eu4 Eu3 58.367(12) 20_656 .
Sb3 Eu4 Eu3 145.81(3) 5 .
Sb3 Eu4 Eu3 53.64(2) 8 .
Sb2 Eu4 Eu3 54.64(2) 20_656 .
Eu1 Eu4 Eu3 109.86(2) 8 .
Sb2 Eu4 Sb3 102.51(3) . .
Sb1 Eu4 Sb3 88.88(2) 20_656 .
Sb3 Eu4 Sb3 79.47(3) 5 .
Sb3 Eu4 Sb3 71.37(3) 8 .
Sb2 Eu4 Sb3 156.75(3) 20_656 .
Eu1 Eu4 Sb3 51.48(2) 8 .
Eu3 Eu4 Sb3 104.61(3) . .
Sb2 Eu4 Eu2 64.16(2) . 14_554
Sb1 Eu4 Eu2 104.86(2) 20_656 14_554
Sb3 Eu4 Eu2 53.55(2) 5 14_554
Sb3 Eu4 Eu2 147.96(3) 8 14_554
Sb2 Eu4 Eu2 73.31(2) 20_656 14_554
Eu1 Eu4 Eu2 113.91(2) 8 14_554
Eu3 Eu4 Eu2 124.02(3) . 14_554
Sb3 Eu4 Eu2 129.66(3) . 14_554
Sb2 Eu4 Eu3 129.87(3) . 4_554
Sb1 Eu4 Eu3 55.521(15) 20_656 4_554
Sb3 Eu4 Eu3 51.011(19) 5 4_554
Sb3 Eu4 Eu3 110.01(3) 8 4_554
Sb2 Eu4 Eu3 140.83(3) 20_656 4_554
Eu1 Eu4 Eu3 97.06(2) 8 4_554
Eu3 Eu4 Eu3 106.292(18) . 4_554
Sb3 Eu4 Eu3 48.253(17) . 4_554
Eu2 Eu4 Eu3 101.21(2) 14_554 4_554
Sb2 Eu4 Eu4 141.75(2) . 8
Sb1 Eu4 Eu4 50.398(18) 20_656 8
Sb3 Eu4 Eu4 105.36(3) 5 8
Sb3 Eu4 Eu4 60.15(2) 8 8
Sb2 Eu4 Eu4 114.43(3) 20_656 8
Eu1 Eu4 Eu4 86.676(16) 8 8
Eu3 Eu4 Eu4 60.27(2) . 8
Sb3 Eu4 Eu4 48.386(19) . 8
Eu2 Eu4 Eu4 151.20(2) 14_554 8
Eu3 Eu4 Eu4 54.406(18) 4_554 8
Sb2 Mg1 Sb2 116.50(4) 3_545 12_454
Sb2 Mg1 Sb2 106.074(17) 3_545 25
Sb2 Mg1 Sb2 106.074(17) 12_454 25
Sb2 Mg1 Sb2 106.074(17) 3_545 18_556
Sb2 Mg1 Sb2 106.074(17) 12_454 18_556
Sb2 Mg1 Sb2 116.50(4) 25 18_556
Sb2 Mg1 Eu2 58.38(2) 3_545 8
Sb2 Mg1 Eu2 71.54(2) 12_454 8
Sb2 Mg1 Eu2 157.09(2) 25 8
Sb2 Mg1 Eu2 85.40(2) 18_556 8
Sb2 Mg1 Eu2 157.09(2) 3_545 22_556
Sb2 Mg1 Eu2 85.40(2) 12_454 22_556
Sb2 Mg1 Eu2 71.54(2) 25 22_556
Sb2 Mg1 Eu2 58.38(2) 18_556 22_556
Eu2 Mg1 Eu2 129.676(16) 8 22_556
Sb2 Mg1 Eu2 71.54(2) 3_545 15_444
Sb2 Mg1 Eu2 58.38(2) 12_454 15_444
Sb2 Mg1 Eu2 85.40(2) 25 15_444
Sb2 Mg1 Eu2 157.09(2) 18_556 15_444
Eu2 Mg1 Eu2 73.93(2) 8 15_444
Eu2 Mg1 Eu2 129.676(16) 22_556 15_444
Sb2 Mg1 Eu2 85.40(2) 3_545 29
Sb2 Mg1 Eu2 157.09(2) 12_454 29
Sb2 Mg1 Eu2 58.38(2) 25 29
Sb2 Mg1 Eu2 71.54(2) 18_556 29
Eu2 Mg1 Eu2 129.676(16) 8 29
Eu2 Mg1 Eu2 73.93(2) 22_556 29
Eu2 Mg1 Eu2 129.676(16) 15_444 29
Sb4 Sb1 Eu4 140.398(18) . 27_565
Sb4 Sb1 Eu4 140.398(18) . 30
Eu4 Sb1 Eu4 79.20(4) 27_565 30
Sb4 Sb1 Eu1 60.44(2) . 8
Eu4 Sb1 Eu1 88.091(19) 27_565 8
Eu4 Sb1 Eu1 142.51(2) 30 8
Sb4 Sb1 Eu1 60.44(2) . 10_454
Eu4 Sb1 Eu1 142.51(2) 27_565 10_454
Eu4 Sb1 Eu1 88.091(19) 30 10_454
Eu1 Sb1 Eu1 120.88(4) 8 10_454
Sb4 Sb1 Eu2 64.34(2) . .
Eu4 Sb1 Eu2 137.31(2) 27_565 .
Eu4 Sb1 Eu2 86.117(19) 30 .
Eu1 Sb1 Eu2 79.68(2) 8 .
Eu1 Sb1 Eu2 75.64(2) 10_454 .
Sb4 Sb1 Eu2 64.34(2) . 15_444
Eu4 Sb1 Eu2 86.117(19) 27_565 15_444
Eu4 Sb1 Eu2 137.31(2) 30 15_444
Eu1 Sb1 Eu2 75.64(2) 8 15_444
Eu1 Sb1 Eu2 79.68(2) 10_454 15_444
Eu2 Sb1 Eu2 128.68(5) . 15_444
Sb4 Sb1 Eu3 116.07(2) . 27_565
Eu4 Sb1 Eu3 67.54(2) 27_565 27_565
Eu4 Sb1 Eu3 72.83(3) 30 27_565
Eu1 Sb1 Eu3 69.721(19) 8 27_565
Eu1 Sb1 Eu3 141.283(14) 10_454 27_565
Eu2 Sb1 Eu3 69.852(14) . 27_565
Eu2 Sb1 Eu3 136.478(17) 15_444 27_565
Sb4 Sb1 Eu3 116.07(2) . 25
Eu4 Sb1 Eu3 72.83(3) 27_565 25
Eu4 Sb1 Eu3 67.54(2) 30 25
Eu1 Sb1 Eu3 141.283(14) 8 25
Eu1 Sb1 Eu3 69.721(19) 10_454 25
Eu2 Sb1 Eu3 136.478(17) . 25
Eu2 Sb1 Eu3 69.852(14) 15_444 25
Eu3 Sb1 Eu3 127.85(4) 27_565 25
Mg1 Sb2 Eu2 73.57(2) 25 5
Mg1 Sb2 Eu4 86.03(3) 25 .
Eu2 Sb2 Eu4 141.76(3) 5 .
Mg1 Sb2 Eu1 138.00(3) 25 8
Eu2 Sb2 Eu1 144.71(3) 5 8
Eu4 Sb2 Eu1 68.90(2) . 8
Mg1 Sb2 Eu1 131.15(3) 25 4_554
Eu2 Sb2 Eu1 82.07(3) 5 4_554
Eu4 Sb2 Eu1 88.06(3) . 4_554
Eu1 Sb2 Eu1 82.70(3) 8 4_554
Mg1 Sb2 Eu3 135.49(3) 25 27_565
Eu2 Sb2 Eu3 73.28(2) 5 27_565
Eu4 Sb2 Eu3 137.46(3) . 27_565
Eu1 Sb2 Eu3 71.72(2) 8 27_565
Eu1 Sb2 Eu3 71.45(2) 4_554 27_565
Mg1 Sb2 Eu4 81.56(2) 25 27_565
Eu2 Sb2 Eu4 85.11(3) 5 27_565
Eu4 Sb2 Eu4 124.13(3) . 27_565
Eu1 Sb2 Eu4 85.41(3) 8 27_565
Eu1 Sb2 Eu4 138.25(3) 4_554 27_565
Eu3 Sb2 Eu4 66.81(2) 27_565 27_565
Mg1 Sb2 Eu2 64.19(2) 25 14_554
Eu2 Sb2 Eu2 76.01(3) 5 14_554
Eu4 Sb2 Eu2 65.96(2) . 14_554
Eu1 Sb2 Eu2 126.74(3) 8 14_554
Eu1 Sb2 Eu2 69.18(2) 4_554 14_554
Eu3 Sb2 Eu2 132.55(3) 27_565 14_554
Eu4 Sb2 Eu2 144.25(3) 27_565 14_554
Eu3 Sb3 Eu1 125.73(3) 4_554 8
Eu3 Sb3 Eu2 140.04(3) 4_554 10_454
Eu1 Sb3 Eu2 76.66(3) 8 10_454
Eu3 Sb3 Eu4 76.02(2) 4_554 5
Eu1 Sb3 Eu4 87.43(3) 8 5
Eu2 Sb3 Eu4 72.28(3) 10_454 5
Eu3 Sb3 Eu4 70.30(2) 4_554 8
Eu1 Sb3 Eu4 110.95(3) 8 8
Eu2 Sb3 Eu4 137.98(4) 10_454 8
Eu4 Sb3 Eu4 146.29(4) 5 8
Eu3 Sb3 Eu1 137.88(3) 4_554 .
Eu1 Sb3 Eu1 72.15(3) 8 .
Eu2 Sb3 Eu1 76.74(3) 10_454 .
Eu4 Sb3 Eu1 146.09(3) 5 .
Eu4 Sb3 Eu1 67.59(3) 8 .
Eu3 Sb3 Eu2 72.86(2) 4_554 26_545
Eu1 Sb3 Eu2 157.85(4) 8 26_545
Eu2 Sb3 Eu2 81.19(3) 10_454 26_545
Eu4 Sb3 Eu2 85.99(3) 5 26_545
Eu4 Sb3 Eu2 85.59(3) 8 26_545
Eu1 Sb3 Eu2 102.71(3) . 26_545
Eu3 Sb3 Eu4 68.66(2) 4_554 .
Eu1 Sb3 Eu4 61.78(2) 8 .
Eu2 Sb3 Eu4 137.25(3) 10_454 .
Eu4 Sb3 Eu4 95.17(3) 5 .
Eu4 Sb3 Eu4 71.47(3) 8 .
Eu1 Sb3 Eu4 98.32(3) . .
Eu2 Sb3 Eu4 139.92(3) 26_545 .
Sb1 Sb4 Sb1 180.0 . 10_454
Sb1 Sb4 Eu1 119.442(12) . 15_444
Sb1 Sb4 Eu1 60.558(12) 10_454 15_444
Sb1 Sb4 Eu1 60.558(12) . 10_454
Sb1 Sb4 Eu1 119.442(12) 10_454 10_454
Eu1 Sb4 Eu1 72.11(2) 15_444 10_454
Sb1 Sb4 Eu1 119.442(12) . .
Sb1 Sb4 Eu1 60.558(12) 10_454 .
Eu1 Sb4 Eu1 121.12(2) 15_444 .
Eu1 Sb4 Eu1 142.23(2) 10_454 .
Sb1 Sb4 Eu1 60.558(12) . 8
Sb1 Sb4 Eu1 119.442(12) 10_454 8
Eu1 Sb4 Eu1 142.23(2) 15_444 8
Eu1 Sb4 Eu1 121.12(2) 10_454 8
Eu1 Sb4 Eu1 72.11(2) . 8
Sb1 Sb4 Eu2 120.448(12) . 10_454
Sb1 Sb4 Eu2 59.552(12) 10_454 10_454
Eu1 Sb4 Eu2 77.518(16) 15_444 10_454
Eu1 Sb4 Eu2 142.234(16) 10_454 10_454
Eu1 Sb4 Eu2 73.618(18) . 10_454
Eu1 Sb4 Eu2 73.002(17) 8 10_454
Sb1 Sb4 Eu2 59.552(12) . 15_444
Sb1 Sb4 Eu2 120.448(12) 10_454 15_444
Eu1 Sb4 Eu2 142.234(16) 15_444 15_444
Eu1 Sb4 Eu2 77.517(16) 10_454 15_444
Eu1 Sb4 Eu2 73.002(17) . 15_444
Eu1 Sb4 Eu2 73.618(18) 8 15_444
Eu2 Sb4 Eu2 138.39(2) 10_454 15_444
Sb1 Sb4 Eu2 59.552(12) . .
Sb1 Sb4 Eu2 120.448(12) 10_454 .
Eu1 Sb4 Eu2 73.002(17) 15_444 .
Eu1 Sb4 Eu2 73.618(18) 10_454 .
Eu1 Sb4 Eu2 142.234(16) . .
Eu1 Sb4 Eu2 77.518(16) 8 .
Eu2 Sb4 Eu2 76.47(2) 10_454 .
Eu2 Sb4 Eu2 119.10(2) 15_444 .
Sb1 Sb4 Eu2 120.448(12) . 8
Sb1 Sb4 Eu2 59.552(12) 10_454 8
Eu1 Sb4 Eu2 73.618(18) 15_444 8
Eu1 Sb4 Eu2 73.002(17) 10_454 8
Eu1 Sb4 Eu2 77.518(16) . 8
Eu1 Sb4 Eu2 142.234(16) 8 8
Eu2 Sb4 Eu2 119.10(2) 10_454 8
Eu2 Sb4 Eu2 76.47(2) 15_444 8
Eu2 Sb4 Eu2 138.39(2) . 8

loop_
_geom_bond_atom_site_label_1
_geom_bond_atom_site_label_2
_geom_bond_distance
_geom_bond_site_symmetry_2
Eu1 Sb2 3.3100(11) 8
Eu1 Sb3 3.3165(12) 8
Eu1 Sb2 3.3323(12) 3_545
Eu1 Sb4 3.3394(7) .
Eu1 Sb1 3.3432(9) 10_454
Eu1 Sb3 3.3584(12) .
Eu1 Eu4 3.7351(11) 8
Eu1 Eu3 3.9195(11) 18_556
Eu1 Eu1 3.9307(14) 8
Eu1 Eu2 4.1162(10) 15_444
Eu1 Eu2 4.1460(11) 10_454
Eu1 Eu2 4.3315(10) 8
Eu2 Sb2 3.2650(12) 5
Eu2 Sb3 3.3206(12) 10_454
Eu2 Sb1 3.4175(10) .
Eu2 Sb3 3.4183(12) 26
Eu2 Sb4 3.5733(8) .
Eu2 Mg1 3.6776(8) 29_554
Eu2 Sb2 3.8750(12) 14_454
Eu2 Eu4 3.9321(10) 14_454
Eu2 Eu3 3.9668(7) 27_565
Eu2 Eu1 4.1162(10) 15_444
Eu2 Eu1 4.1460(11) 10_454
Eu2 Eu1 4.3315(10) 8
Eu3 Sb3 3.2584(12) 8
Eu3 Sb3 3.2584(12) 3_545
Eu3 Sb2 3.3798(11) 20_656
Eu3 Sb2 3.3798(11) 23_666
Eu3 Sb1 3.5098(6) 20_656
Eu3 Sb1 3.5098(6) 25
Eu3 Eu4 3.8095(8) .
Eu3 Eu4 3.8095(8) 6
Eu3 Eu1 3.9195(11) 18_656
Eu3 Eu1 3.9195(11) 21_655
Eu3 Eu2 3.9668(7) 23_666
Eu3 Eu2 3.9668(7) 20_656
Eu4 Sb2 3.2924(11) .
Eu4 Sb1 3.3391(12) 20_656
Eu4 Sb3 3.3465(12) 5
Eu4 Sb3 3.3568(12) 8
Eu4 Sb2 3.5353(12) 20_656
Eu4 Eu1 3.7351(11) 8
Eu4 Sb3 3.8941(13) .
Eu4 Eu2 3.9321(10) 14_554
Eu4 Eu3 4.0680(10) 4_554
Eu4 Eu4 4.2570(15) 8
Mg1 Sb2 2.8515(9) 3_545
Mg1 Sb2 2.8515(9) 12_454
Mg1 Sb2 2.8515(9) 25
Mg1 Sb2 2.8515(9) 18_556
Mg1 Eu2 3.6776(8) 8
Mg1 Eu2 3.6776(8) 22_556
Mg1 Eu2 3.6776(8) 15_444
Mg1 Eu2 3.6776(8) 29
Sb1 Sb4 3.2907(12) .
Sb1 Eu4 3.3391(12) 27_565
Sb1 Eu4 3.3391(12) 30
Sb1 Eu1 3.3432(9) 8
Sb1 Eu1 3.3432(9) 10_454
Sb1 Eu2 3.4175(10) 15_444
Sb1 Eu3 3.5098(6) 27_565
Sb1 Eu3 3.5098(6) 25
Sb2 Mg1 2.8515(9) 25
Sb2 Eu2 3.2650(12) 5
Sb2 Eu1 3.3100(11) 8
Sb2 Eu1 3.3323(12) 4_554
Sb2 Eu3 3.3798(11) 27_565
Sb2 Eu4 3.5353(12) 27_565
Sb2 Eu2 3.8750(12) 14_554
Sb3 Eu3 3.2584(12) 4_554
Sb3 Eu1 3.3165(12) 8
Sb3 Eu2 3.3206(12) 10_454
Sb3 Eu4 3.3465(12) 5
Sb3 Eu4 3.3568(12) 8
Sb3 Eu2 3.4183(12) 26_545
Sb4 Sb1 3.2907(12) 10_454
Sb4 Eu1 3.3394(7) 15_444
Sb4 Eu1 3.3394(7) 10_454
Sb4 Eu1 3.3394(7) 8
Sb4 Eu2 3.5733(8) 10_454
Sb4 Eu2 3.5733(8) 15_444
Sb4 Eu2 3.5733(8) 8
